data_7037158
loop_
_publ_author_name
'Pettinari, Riccardo'
'Marchetti, Fabio'
'Pettinari, Claudio'
'Condello, Francesca'
'Petrini, Agnese'
'Scopelliti, Rosario'
'Riedel, Tina'
'Dyson, Paul J.'

_publ_section_title
;
 Organometallic rhodium(iii) and iridium(iii) cyclopentadienyl complexes
 with curcumin and bisdemethoxycurcumin co-ligands.
;
_journal_issue 47
_journal_name_full 'Dalton transactions (Cambridge, England : 2003)'
_journal_page_first 20523
_journal_page_last 20531
_journal_paper_doi 10.1039/c5dt03037d
_journal_volume 44
_journal_year 2015
_chemical_formula_moiety 'C37 H46 N3 O6 P Rh, C F3 O3 S'
_chemical_formula_sum 'C38 H46 F3 N3 O9 P Rh S'
_chemical_formula_weight 911.72
_space_group_IT_number 2
_symmetry_cell_setting triclinic
_symmetry_space_group_name_Hall '-P 1'
_symmetry_space_group_name_H-M 'P -1'
_atom_sites_solution_hydrogens geom
_atom_sites_solution_primary direct
_atom_sites_solution_secondary difmap
_audit_creation_method SHELXL-97
_audit_update_record
;
2015-07-10 deposited with the CCDC.
2015-10-27 downloaded from the CCDC.
;
_cell_angle_alpha 71.423(8)
_cell_angle_beta 88.332(7)
_cell_angle_gamma 76.420(6)
_cell_formula_units_Z 2
_cell_length_a 9.6907(5)
_cell_length_b 13.8415(16)
_cell_length_c 16.1294(16)
_cell_measurement_reflns_used 219
_cell_measurement_temperature 100(2)
_cell_measurement_theta_max 22
_cell_measurement_theta_min 3
_cell_volume 1991.0(3)
_computing_cell_refinement 'Dirax/lsq (Duisenberg & Schreurs, 1989-2000)'
_computing_data_collection 'Collect (Bruker AXS BV, 1997-2004)'
_computing_data_reduction 'EvalCCD (Duisenberg & Schreurs, 1990-2000)'
_computing_molecular_graphics 'Bruker SHELXTL'
_computing_publication_material 'Bruker SHELXTL'
_computing_structure_refinement 'SHELXL-97 (Sheldrick, 1997)'
_computing_structure_solution 'SHELXS-97 (Sheldrick, 1990)'
_diffrn_ambient_temperature 100(2)
_diffrn_measured_fraction_theta_full 0.987
_diffrn_measured_fraction_theta_max 0.987
_diffrn_measurement_device_type 'Bruker APEX II CCD'
_diffrn_measurement_method 'phi and omega scans'
_diffrn_radiation_monochromator graphite
_diffrn_radiation_source 'fine-focus sealed tube'
_diffrn_radiation_type MoK\a
_diffrn_radiation_wavelength 0.71073
_diffrn_reflns_av_R_equivalents 0.0392
_diffrn_reflns_av_sigmaI/netI 0.0481
_diffrn_reflns_limit_h_max 13
_diffrn_reflns_limit_h_min -14
_diffrn_reflns_limit_k_max 20
_diffrn_reflns_limit_k_min -20
_diffrn_reflns_limit_l_max 24
_diffrn_reflns_limit_l_min -24
_diffrn_reflns_number 41149
_diffrn_reflns_theta_full 32.10
_diffrn_reflns_theta_max 32.10
_diffrn_reflns_theta_min 2.60
_exptl_absorpt_coefficient_mu 0.593
_exptl_absorpt_correction_T_max 0.7464
_exptl_absorpt_correction_T_min 0.5636
_exptl_absorpt_correction_type multi-scan
_exptl_absorpt_process_details 'SADABS 2008, Bruker AXS, 2008'
_exptl_crystal_colour orange
_exptl_crystal_density_diffrn 1.521
_exptl_crystal_density_method 'not measured'
_exptl_crystal_description prism
_exptl_crystal_F_000 940
_exptl_crystal_size_max 0.43
_exptl_crystal_size_mid 0.24
_exptl_crystal_size_min 0.05
_refine_diff_density_max 0.976
_refine_diff_density_min -0.724
_refine_diff_density_rms 0.095
_refine_ls_extinction_method none
_refine_ls_goodness_of_fit_ref 1.103
_refine_ls_hydrogen_treatment mixed
_refine_ls_matrix_type full
_refine_ls_number_parameters 513
_refine_ls_number_reflns 13758
_refine_ls_number_restraints 0
_refine_ls_restrained_S_all 1.103
_refine_ls_R_factor_all 0.0558
_refine_ls_R_factor_gt 0.0383
_refine_ls_shift/su_max 0.001
_refine_ls_shift/su_mean 0.000
_refine_ls_structure_factor_coef Fsqd
_refine_ls_weighting_details 'calc w=1/[\s^2^(Fo^2^)+(0.0236P)^2^+1.5656P] where P=(Fo^2^+2Fc^2^)/3'
_refine_ls_weighting_scheme calc
_refine_ls_wR_factor_gt 0.0754
_refine_ls_wR_factor_ref 0.0840
_reflns_number_gt 11322
_reflns_number_total 13758
_reflns_threshold_expression >2sigma(I)
_cod_data_source_file c5dt03037d2.cif
_cod_data_source_block rp05
_cod_depositor_comments 'Adding full bibliography for 7037158--7037160.cif.'
_cod_database_code 7037158
_publcif_datablock.id {5dbd4ce4-bbe0-4500-bc6c-66f12ce8b69a}

loop_
_symmetry_equiv_pos_as_xyz
'x, y, z'
'-x, -y, -z'

loop_
_atom_site_label
_atom_site_type_symbol
_atom_site_fract_x
_atom_site_fract_y
_atom_site_fract_z
_atom_site_U_iso_or_equiv
_atom_site_adp_type
_atom_site_occupancy
_atom_site_symmetry_multiplicity
_atom_site_calc_flag
_atom_site_refinement_flags
Rh1 Rh 0.600569(14) 0.256465(11) 0.244630(9) 0.01231(4) Uani 1 1 d .
P1 P 0.50278(5) 0.11363(4) 0.26566(3) 0.01329(9) Uani 1 1 d .
O1 O 0.40144(13) 0.35890(10) 0.19647(9) 0.0169(3) Uani 1 1 d .
O2 O 0.63716(14) 0.24591(11) 0.11905(9) 0.0179(3) Uani 1 1 d .
O3 O -0.25679(17) 0.71450(12) 0.26477(10) 0.0283(3) Uani 1 1 d .
O4 O -0.36104(18) 0.83142(14) 0.10023(12) 0.0352(4) Uani 1 1 d .
H4 H -0.380(4) 0.845(3) 0.145(2) 0.054(10) Uiso 1 1 d .
O5 O 1.05053(16) 0.11953(12) -0.30776(10) 0.0244(3) Uani 1 1 d .
H5 H 1.016(3) 0.158(2) -0.360(2) 0.037(8) Uiso 1 1 d .
O6 O 0.81986(17) 0.28022(12) -0.35134(10) 0.0272(3) Uani 1 1 d .
N1 N 0.27797(17) 0.04914(13) 0.21715(11) 0.0187(3) Uani 1 1 d .
N2 N 0.51879(17) -0.06426(13) 0.21821(12) 0.0196(3) Uani 1 1 d .
N3 N 0.40799(17) -0.06050(12) 0.35775(11) 0.0184(3) Uani 1 1 d .
C1 C -0.0571(2) 0.61454(15) 0.20755(13) 0.0187(4) Uani 1 1 d .
H1 H -0.0167 0.5751 0.2648 0.022 Uiso 1 1 calc R
C2 C -0.1831(2) 0.69116(15) 0.19735(14) 0.0207(4) Uani 1 1 d .
C3 C -0.2422(2) 0.75207(16) 0.11359(15) 0.0237(4) Uani 1 1 d .
C4 C -0.1757(2) 0.73078(18) 0.04163(15) 0.0285(5) Uani 1 1 d .
H4A H -0.2161 0.7703 -0.0156 0.034 Uiso 1 1 calc R
C5 C -0.0513(2) 0.65290(17) 0.05159(14) 0.0238(4) Uani 1 1 d .
H5A H -0.0087 0.6393 0.0014 0.029 Uiso 1 1 calc R
C6 C 0.0115(2) 0.59447(15) 0.13479(13) 0.0178(4) Uani 1 1 d .
C7 C 0.1457(2) 0.51367(14) 0.15128(13) 0.0174(3) Uani 1 1 d .
H7 H 0.1804 0.4822 0.2106 0.021 Uiso 1 1 calc R
C8 C 0.2244(2) 0.47950(15) 0.09249(13) 0.0204(4) Uani 1 1 d .
H8 H 0.1912 0.5083 0.0328 0.024 Uiso 1 1 calc R
C9 C 0.36013(19) 0.39950(14) 0.11504(13) 0.0164(3) Uani 1 1 d .
C10 C 0.4317(2) 0.37496(16) 0.04472(13) 0.0214(4) Uani 1 1 d .
H10 H 0.3863 0.4105 -0.0118 0.026 Uiso 1 1 calc R
C11 C 0.5627(2) 0.30383(15) 0.04867(12) 0.0166(3) Uani 1 1 d .
C12 C 0.6215(2) 0.29235(16) -0.03412(13) 0.0199(4) Uani 1 1 d .
H12 H 0.5694 0.3325 -0.0879 0.024 Uiso 1 1 calc R
C13 C 0.7467(2) 0.22661(15) -0.03481(13) 0.0186(4) Uani 1 1 d .
H13 H 0.7940 0.1893 0.0209 0.022 Uiso 1 1 calc R
C14 C 0.8210(2) 0.20395(15) -0.10887(13) 0.0185(4) Uani 1 1 d .
C15 C 0.7744(2) 0.25820(15) -0.19667(13) 0.0181(4) Uani 1 1 d .
H15 H 0.6901 0.3129 -0.2103 0.022 Uiso 1 1 calc R
C16 C 0.8515(2) 0.23184(15) -0.26341(13) 0.0187(4) Uani 1 1 d .
C17 C 0.9746(2) 0.14835(15) -0.24371(13) 0.0193(4) Uani 1 1 d .
C18 C 1.0206(2) 0.09533(17) -0.15756(14) 0.0228(4) Uani 1 1 d .
H18 H 1.1032 0.0392 -0.1437 0.027 Uiso 1 1 calc R
C19 C 0.9456(2) 0.12429(16) -0.09104(14) 0.0226(4) Uani 1 1 d .
H19 H 0.9799 0.0890 -0.0320 0.027 Uiso 1 1 calc R
C20 C -0.1954(3) 0.65776(18) 0.35140(15) 0.0292(5) Uani 1 1 d .
H20A H -0.1862 0.5825 0.3631 0.044 Uiso 1 1 calc R
H20B H -0.2567 0.6812 0.3941 0.044 Uiso 1 1 calc R
H20C H -0.1013 0.6707 0.3563 0.044 Uiso 1 1 calc R
C21 C 0.7139(3) 0.37592(18) -0.37754(15) 0.0318(5) Uani 1 1 d .
H21A H 0.6211 0.3621 -0.3593 0.048 Uiso 1 1 calc R
H21B H 0.7109 0.4073 -0.4414 0.048 Uiso 1 1 calc R
H21C H 0.7365 0.4244 -0.3500 0.048 Uiso 1 1 calc R
C22 C 0.32479(19) 0.14530(14) 0.21214(13) 0.0167(3) Uani 1 1 d .
H22A H 0.2556 0.1879 0.2408 0.020 Uiso 1 1 calc R
H22B H 0.3267 0.1877 0.1499 0.020 Uiso 1 1 calc R
C23 C 0.59784(19) 0.01728(15) 0.21368(13) 0.0181(4) Uani 1 1 d .
H23A H 0.6114 0.0544 0.1516 0.022 Uiso 1 1 calc R
H23B H 0.6930 -0.0171 0.2434 0.022 Uiso 1 1 calc R
C24 C 0.4718(2) 0.02063(14) 0.37189(12) 0.0168(3) Uani 1 1 d .
H24A H 0.5631 -0.0134 0.4064 0.020 Uiso 1 1 calc R
H24B H 0.4074 0.0593 0.4056 0.020 Uiso 1 1 calc R
C25 C 0.3753(2) -0.01580(16) 0.17353(14) 0.0212(4) Uani 1 1 d .
H25A H 0.3862 0.0282 0.1130 0.025 Uiso 1 1 calc R
H25B H 0.3319 -0.0723 0.1697 0.025 Uiso 1 1 calc R
C26 C 0.5019(2) -0.12281(15) 0.31099(14) 0.0210(4) Uani 1 1 d .
H26A H 0.4638 -0.1839 0.3131 0.025 Uiso 1 1 calc R
H26B H 0.5968 -0.1500 0.3419 0.025 Uiso 1 1 calc R
C27 C 0.2696(2) -0.01440(16) 0.30926(14) 0.0201(4) Uani 1 1 d .
H27A H 0.2081 0.0304 0.3395 0.024 Uiso 1 1 calc R
H27B H 0.2238 -0.0717 0.3105 0.024 Uiso 1 1 calc R
C28 C 0.7758(2) 0.33461(15) 0.24164(13) 0.0179(4) Uani 1 1 d .
C29 C 0.82189(19) 0.22091(15) 0.27938(13) 0.0180(4) Uani 1 1 d .
C30 C 0.7490(2) 0.18934(15) 0.35829(13) 0.0189(4) Uani 1 1 d .
C31 C 0.6476(2) 0.28097(17) 0.36485(13) 0.0198(4) Uani 1 1 d .
C32 C 0.6702(2) 0.37075(15) 0.29373(13) 0.0191(4) Uani 1 1 d .
C33 C 0.8314(2) 0.39664(18) 0.15946(15) 0.0278(5) Uani 1 1 d .
H33A H 0.7823 0.4709 0.1449 0.042 Uiso 1 1 calc R
H33B H 0.8147 0.3710 0.1115 0.042 Uiso 1 1 calc R
H33C H 0.9336 0.3887 0.1682 0.042 Uiso 1 1 calc R
C34 C 0.9313(2) 0.15330(18) 0.24145(16) 0.0261(4) Uani 1 1 d .
H34A H 0.9356 0.0793 0.2731 0.039 Uiso 1 1 calc R
H34B H 1.0243 0.1677 0.2469 0.039 Uiso 1 1 calc R
H34C H 0.9057 0.1686 0.1795 0.039 Uiso 1 1 calc R
C35 C 0.7817(2) 0.08184(17) 0.42531(15) 0.0290(5) Uani 1 1 d .
H35A H 0.8032 0.0287 0.3956 0.044 Uiso 1 1 calc R
H35B H 0.6993 0.0728 0.4611 0.044 Uiso 1 1 calc R
H35C H 0.8639 0.0739 0.4630 0.044 Uiso 1 1 calc R
C36 C 0.5540(3) 0.2853(2) 0.43986(15) 0.0328(5) Uani 1 1 d .
H36A H 0.5171 0.2220 0.4598 0.049 Uiso 1 1 calc R
H36B H 0.4746 0.3474 0.4208 0.049 Uiso 1 1 calc R
H36C H 0.6092 0.2894 0.4881 0.049 Uiso 1 1 calc R
C37 C 0.5860(3) 0.48180(17) 0.27739(17) 0.0310(5) Uani 1 1 d .
H37A H 0.6206 0.5284 0.2260 0.047 Uiso 1 1 calc R
H37B H 0.5972 0.5032 0.3287 0.047 Uiso 1 1 calc R
H37C H 0.4853 0.4861 0.2668 0.047 Uiso 1 1 calc R
C38 C 1.0783(3) 0.35261(19) -0.58434(17) 0.0372(6) Uani 1 1 d .
F1 F 0.96496(19) 0.38604(12) -0.64038(11) 0.0514(5) Uani 1 1 d .
F2 F 1.0502(3) 0.40314(13) -0.52557(14) 0.0740(7) Uani 1 1 d .
F3 F 1.1851(2) 0.38502(17) -0.62864(14) 0.0803(8) Uani 1 1 d .
S1 S 1.11971(5) 0.21023(4) -0.53403(3) 0.01882(9) Uani 1 1 d .
O7 O 1.25024(16) 0.18686(12) -0.48346(11) 0.0286(3) Uani 1 1 d .
O8 O 0.99658(17) 0.19459(14) -0.48391(11) 0.0326(4) Uani 1 1 d .
O9 O 1.1291(2) 0.17410(15) -0.60855(12) 0.0410(4) Uani 1 1 d .

loop_
_atom_site_aniso_label
_atom_site_aniso_U_11
_atom_site_aniso_U_22
_atom_site_aniso_U_33
_atom_site_aniso_U_23
_atom_site_aniso_U_13
_atom_site_aniso_U_12
Rh1 0.00976(6) 0.01409(6) 0.01292(6) -0.00469(5) 0.00175(4) -0.00216(4)
P1 0.00957(18) 0.0148(2) 0.0160(2) -0.00656(17) 0.00161(15) -0.00174(16)
O1 0.0128(6) 0.0193(6) 0.0174(6) -0.0062(5) 0.0020(5) -0.0013(5)
O2 0.0161(6) 0.0221(7) 0.0143(6) -0.0068(5) 0.0016(5) -0.0009(5)
O3 0.0283(8) 0.0254(8) 0.0262(8) -0.0117(6) 0.0006(6) 0.0078(6)
O4 0.0294(9) 0.0387(9) 0.0325(9) -0.0222(8) -0.0122(7) 0.0181(7)
O5 0.0256(7) 0.0268(8) 0.0196(7) -0.0091(6) 0.0074(6) -0.0022(6)
O6 0.0336(8) 0.0254(7) 0.0168(7) -0.0057(6) 0.0037(6) 0.0023(6)
N1 0.0135(7) 0.0186(7) 0.0264(9) -0.0113(7) -0.0009(6) -0.0028(6)
N2 0.0160(7) 0.0192(8) 0.0259(9) -0.0120(7) 0.0011(6) -0.0018(6)
N3 0.0151(7) 0.0156(7) 0.0254(8) -0.0081(6) 0.0022(6) -0.0035(6)
C1 0.0169(8) 0.0153(8) 0.0225(9) -0.0057(7) -0.0002(7) -0.0014(7)
C2 0.0191(9) 0.0177(9) 0.0267(10) -0.0113(8) 0.0008(7) -0.0009(7)
C3 0.0193(9) 0.0234(10) 0.0286(11) -0.0141(8) -0.0047(8) 0.0034(7)
C4 0.0284(11) 0.0302(11) 0.0232(10) -0.0131(9) -0.0082(8) 0.0074(9)
C5 0.0232(10) 0.0256(10) 0.0217(10) -0.0110(8) -0.0003(8) 0.0007(8)
C6 0.0159(8) 0.0157(8) 0.0224(9) -0.0069(7) 0.0019(7) -0.0037(7)
C7 0.0166(8) 0.0161(8) 0.0179(8) -0.0035(7) 0.0003(7) -0.0035(7)
C8 0.0174(8) 0.0206(9) 0.0186(9) -0.0028(7) 0.0002(7) -0.0007(7)
C9 0.0131(8) 0.0155(8) 0.0190(9) -0.0037(7) 0.0013(6) -0.0028(6)
C10 0.0199(9) 0.0243(9) 0.0150(8) -0.0033(7) 0.0005(7) 0.0000(7)
C11 0.0178(8) 0.0172(8) 0.0157(8) -0.0053(7) 0.0025(6) -0.0063(7)
C12 0.0222(9) 0.0236(9) 0.0141(8) -0.0058(7) 0.0028(7) -0.0062(8)
C13 0.0231(9) 0.0190(9) 0.0162(8) -0.0073(7) 0.0040(7) -0.0078(7)
C14 0.0211(9) 0.0188(9) 0.0181(9) -0.0081(7) 0.0062(7) -0.0073(7)
C15 0.0199(9) 0.0170(8) 0.0192(9) -0.0084(7) 0.0048(7) -0.0048(7)
C16 0.0217(9) 0.0188(9) 0.0169(8) -0.0067(7) 0.0027(7) -0.0064(7)
C17 0.0205(9) 0.0209(9) 0.0201(9) -0.0098(7) 0.0066(7) -0.0076(7)
C18 0.0216(9) 0.0236(10) 0.0217(9) -0.0081(8) 0.0030(7) -0.0013(8)
C19 0.0239(10) 0.0236(10) 0.0191(9) -0.0068(8) 0.0022(7) -0.0038(8)
C20 0.0335(12) 0.0250(10) 0.0247(11) -0.0095(9) 0.0024(9) 0.0035(9)
C21 0.0386(13) 0.0265(11) 0.0221(10) -0.0036(9) 0.0000(9) 0.0021(9)
C22 0.0118(7) 0.0162(8) 0.0218(9) -0.0079(7) -0.0012(6) -0.0002(6)
C23 0.0131(8) 0.0197(9) 0.0226(9) -0.0108(7) 0.0027(7) -0.0005(7)
C24 0.0157(8) 0.0164(8) 0.0184(9) -0.0056(7) 0.0021(6) -0.0043(7)
C25 0.0176(8) 0.0216(9) 0.0268(10) -0.0133(8) -0.0024(7) -0.0010(7)
C26 0.0192(9) 0.0147(8) 0.0285(10) -0.0085(7) 0.0008(7) -0.0004(7)
C27 0.0131(8) 0.0201(9) 0.0296(10) -0.0103(8) 0.0029(7) -0.0053(7)
C28 0.0171(8) 0.0185(8) 0.0184(9) -0.0041(7) 0.0008(7) -0.0075(7)
C29 0.0105(7) 0.0217(9) 0.0220(9) -0.0081(7) -0.0026(6) -0.0027(7)
C30 0.0182(8) 0.0211(9) 0.0173(9) -0.0033(7) -0.0052(7) -0.0078(7)
C31 0.0199(9) 0.0288(10) 0.0165(8) -0.0110(8) 0.0040(7) -0.0117(8)
C32 0.0178(8) 0.0189(9) 0.0232(9) -0.0102(7) -0.0008(7) -0.0045(7)
C33 0.0267(10) 0.0317(11) 0.0259(11) -0.0045(9) 0.0055(8) -0.0157(9)
C34 0.0136(8) 0.0296(11) 0.0354(12) -0.0137(9) 0.0002(8) -0.0009(8)
C35 0.0314(11) 0.0264(11) 0.0254(11) 0.0029(9) -0.0100(9) -0.0135(9)
C36 0.0350(12) 0.0496(15) 0.0242(11) -0.0217(11) 0.0117(9) -0.0175(11)
C37 0.0311(11) 0.0231(10) 0.0422(14) -0.0174(10) -0.0007(10) -0.0025(9)
C38 0.0516(16) 0.0241(11) 0.0306(12) 0.0010(9) -0.0206(11) -0.0096(11)
F1 0.0642(11) 0.0286(8) 0.0514(10) -0.0018(7) -0.0378(9) -0.0027(7)
F2 0.1215(18) 0.0258(8) 0.0684(13) -0.0228(8) -0.0519(13) 0.0122(10)
F3 0.0838(15) 0.0746(14) 0.0635(13) 0.0331(11) -0.0234(11) -0.0562(12)
S1 0.0205(2) 0.0183(2) 0.0172(2) -0.00709(17) 0.00345(17) -0.00219(17)
O7 0.0222(7) 0.0297(8) 0.0279(8) -0.0042(6) -0.0027(6) -0.0012(6)
O8 0.0251(8) 0.0466(10) 0.0245(8) -0.0082(7) 0.0066(6) -0.0106(7)
O9 0.0482(11) 0.0459(11) 0.0323(9) -0.0272(8) 0.0013(8) 0.0025(9)

loop_
_atom_type_symbol
_atom_type_description
_atom_type_scat_dispersion_real
_atom_type_scat_dispersion_imag
_atom_type_scat_source
C C 0.0033 0.0016 'International Tables Vol C Tables 4.2.6.8 and 6.1.1.4'
H H 0.0000 0.0000 'International Tables Vol C Tables 4.2.6.8 and 6.1.1.4'
N N 0.0061 0.0033 'International Tables Vol C Tables 4.2.6.8 and 6.1.1.4'
O O 0.0106 0.0060 'International Tables Vol C Tables 4.2.6.8 and 6.1.1.4'
F F 0.0171 0.0103 'International Tables Vol C Tables 4.2.6.8 and 6.1.1.4'
P P 0.1023 0.0942 'International Tables Vol C Tables 4.2.6.8 and 6.1.1.4'
S S 0.1246 0.1234 'International Tables Vol C Tables 4.2.6.8 and 6.1.1.4'
Rh Rh -1.1178 0.9187 'International Tables Vol C Tables 4.2.6.8 and 6.1.1.4'

loop_
_geom_angle_atom_site_label_1
_geom_angle_atom_site_label_2
_geom_angle_atom_site_label_3
_geom_angle
O2 Rh1 O1 88.79(5)
O2 Rh1 C29 93.17(7)
O1 Rh1 C29 153.97(7)
O2 Rh1 C31 156.33(6)
O1 Rh1 C31 105.81(7)
C29 Rh1 C31 65.54(8)
O2 Rh1 C30 127.12(7)
O1 Rh1 C30 143.72(7)
C29 Rh1 C30 38.77(7)
C31 Rh1 C30 38.94(8)
O2 Rh1 C28 92.76(6)
O1 Rh1 C28 114.84(6)
C29 Rh1 C28 39.15(7)
C31 Rh1 C28 64.35(7)
C30 Rh1 C28 64.38(7)
O2 Rh1 C32 123.77(7)
O1 Rh1 C32 93.19(6)
C29 Rh1 C32 64.33(7)
C31 Rh1 C32 38.84(7)
C30 Rh1 C32 64.22(7)
C28 Rh1 C32 37.08(7)
O2 Rh1 P1 84.63(4)
O1 Rh1 P1 90.15(4)
C29 Rh1 P1 115.88(5)
C31 Rh1 P1 113.26(5)
C30 Rh1 P1 97.49(5)
C28 Rh1 P1 154.85(5)
C32 Rh1 P1 151.43(6)
C22 P1 C23 99.21(9)
C22 P1 C24 98.76(9)
C23 P1 C24 98.59(9)
C22 P1 Rh1 114.59(6)
C23 P1 Rh1 114.35(6)
C24 P1 Rh1 126.82(6)
C9 O1 Rh1 124.93(12)
C11 O2 Rh1 126.16(12)
C2 O3 C20 116.69(16)
C3 O4 H4 111(2)
C17 O5 H5 113(2)
C16 O6 C21 117.62(17)
C25 N1 C27 108.68(15)
C25 N1 C22 111.52(15)
C27 N1 C22 110.72(15)
C26 N2 C25 108.70(16)
C26 N2 C23 109.80(16)
C25 N2 C23 110.92(15)
C26 N3 C27 109.06(16)
C26 N3 C24 111.72(15)
C27 N3 C24 111.81(15)
C2 C1 C6 121.18(18)
C2 C1 H1 119.4
C6 C1 H1 119.4
O3 C2 C1 124.64(19)
O3 C2 C3 115.06(17)
C1 C2 C3 120.30(19)
O4 C3 C4 119.16(19)
O4 C3 C2 122.4(2)
C4 C3 C2 118.43(18)
C5 C4 C3 121.4(2)
C5 C4 H4A 119.3
C3 C4 H4A 119.3
C4 C5 C6 120.5(2)
C4 C5 H5A 119.7
C6 C5 H5A 119.7
C5 C6 C1 118.06(18)
C5 C6 C7 124.25(18)
C1 C6 C7 117.68(17)
C8 C7 C6 127.43(18)
C8 C7 H7 116.3
C6 C7 H7 116.3
C7 C8 C9 123.61(18)
C7 C8 H8 118.2
C9 C8 H8 118.2
O1 C9 C10 126.32(17)
O1 C9 C8 117.45(17)
C10 C9 C8 116.23(17)
C11 C10 C9 127.19(18)
C11 C10 H10 116.4
C9 C10 H10 116.4
O2 C11 C10 125.45(18)
O2 C11 C12 116.18(17)
C10 C11 C12 118.38(17)
C13 C12 C11 121.26(18)
C13 C12 H12 119.4
C11 C12 H12 119.4
C12 C13 C14 129.29(19)
C12 C13 H13 115.4
C14 C13 H13 115.4
C19 C14 C15 118.56(18)
C19 C14 C13 117.87(18)
C15 C14 C13 123.57(18)
C16 C15 C14 119.97(18)
C16 C15 H15 120.0
C14 C15 H15 120.0
O6 C16 C15 125.74(18)
O6 C16 C17 113.80(17)
C15 C16 C17 120.47(18)
O5 C17 C18 118.78(18)
O5 C17 C16 121.68(18)
C18 C17 C16 119.53(18)
C17 C18 C19 119.77(19)
C17 C18 H18 120.1
C19 C18 H18 120.1
C18 C19 C14 121.63(19)
C18 C19 H19 119.2
C14 C19 H19 119.2
O3 C20 H20A 109.5
O3 C20 H20B 109.5
H20A C20 H20B 109.5
O3 C20 H20C 109.5
H20A C20 H20C 109.5
H20B C20 H20C 109.5
O6 C21 H21A 109.5
O6 C21 H21B 109.5
H21A C21 H21B 109.5
O6 C21 H21C 109.5
H21A C21 H21C 109.5
H21B C21 H21C 109.5
N1 C22 P1 111.60(12)
N1 C22 H22A 109.3
P1 C22 H22A 109.3
N1 C22 H22B 109.3
P1 C22 H22B 109.3
H22A C22 H22B 108.0
N2 C23 P1 111.86(13)
N2 C23 H23A 109.2
P1 C23 H23A 109.2
N2 C23 H23B 109.2
P1 C23 H23B 109.2
H23A C23 H23B 107.9
N3 C24 P1 110.46(13)
N3 C24 H24A 109.6
P1 C24 H24A 109.6
N3 C24 H24B 109.6
P1 C24 H24B 109.6
H24A C24 H24B 108.1
N1 C25 N2 114.33(16)
N1 C25 H25A 108.7
N2 C25 H25A 108.7
N1 C25 H25B 108.7
N2 C25 H25B 108.7
H25A C25 H25B 107.6
N3 C26 N2 114.24(15)
N3 C26 H26A 108.7
N2 C26 H26A 108.7
N3 C26 H26B 108.7
N2 C26 H26B 108.7
H26A C26 H26B 107.6
N3 C27 N1 114.03(15)
N3 C27 H27A 108.7
N1 C27 H27A 108.7
N3 C27 H27B 108.7
N1 C27 H27B 108.7
H27A C27 H27B 107.6
C32 C28 C29 108.01(17)
C32 C28 C33 128.42(19)
C29 C28 C33 123.52(19)
C32 C28 Rh1 71.77(11)
C29 C28 Rh1 67.66(10)
C33 C28 Rh1 124.09(14)
C30 C29 C28 107.97(17)
C30 C29 C34 127.91(18)
C28 C29 C34 124.08(18)
C30 C29 Rh1 72.18(10)
C28 C29 Rh1 73.18(10)
C34 C29 Rh1 122.31(14)
C29 C30 C31 107.65(16)
C29 C30 C35 125.63(19)
C31 C30 C35 126.54(19)
C29 C30 Rh1 69.05(10)
C31 C30 Rh1 69.60(11)
C35 C30 Rh1 130.48(14)
C30 C31 C32 107.50(17)
C30 C31 C36 125.82(19)
C32 C31 C36 125.9(2)
C30 C31 Rh1 71.47(11)
C32 C31 Rh1 73.04(11)
C36 C31 Rh1 128.79(15)
C28 C32 C31 108.51(17)
C28 C32 C37 127.00(19)
C31 C32 C37 124.38(19)
C28 C32 Rh1 71.14(11)
C31 C32 Rh1 68.12(11)
C37 C32 Rh1 123.58(14)
C28 C33 H33A 109.5
C28 C33 H33B 109.5
H33A C33 H33B 109.5
C28 C33 H33C 109.5
H33A C33 H33C 109.5
H33B C33 H33C 109.5
C29 C34 H34A 109.5
C29 C34 H34B 109.5
H34A C34 H34B 109.5
C29 C34 H34C 109.5
H34A C34 H34C 109.5
H34B C34 H34C 109.5
C30 C35 H35A 109.5
C30 C35 H35B 109.5
H35A C35 H35B 109.5
C30 C35 H35C 109.5
H35A C35 H35C 109.5
H35B C35 H35C 109.5
C31 C36 H36A 109.5
C31 C36 H36B 109.5
H36A C36 H36B 109.5
C31 C36 H36C 109.5
H36A C36 H36C 109.5
H36B C36 H36C 109.5
C32 C37 H37A 109.5
C32 C37 H37B 109.5
H37A C37 H37B 109.5
C32 C37 H37C 109.5
H37A C37 H37C 109.5
H37B C37 H37C 109.5
F3 C38 F2 106.2(2)
F3 C38 F1 107.3(2)
F2 C38 F1 107.2(2)
F3 C38 S1 112.0(2)
F2 C38 S1 112.60(18)
F1 C38 S1 111.21(17)
O9 S1 O7 116.06(11)
O9 S1 O8 113.93(12)
O7 S1 O8 115.46(10)
O9 S1 C38 102.59(12)
O7 S1 C38 103.99(10)
O8 S1 C38 102.14(13)

loop_
_geom_bond_atom_site_label_1
_geom_bond_atom_site_label_2
_geom_bond_distance
Rh1 O2 2.0910(14)
Rh1 O1 2.1067(13)
Rh1 C29 2.1343(18)
Rh1 C31 2.151(2)
Rh1 C30 2.1757(18)
Rh1 C28 2.2087(18)
Rh1 C32 2.2169(19)
Rh1 P1 2.3141(5)
P1 C22 1.8447(18)
P1 C23 1.8496(19)
P1 C24 1.8518(19)
O1 C9 1.287(2)
O2 C11 1.284(2)
O3 C2 1.366(3)
O3 C20 1.433(3)
O4 C3 1.360(2)
O4 H4 0.81(3)
O5 C17 1.360(2)
O5 H5 0.87(3)
O6 C16 1.370(2)
O6 C21 1.420(3)
N1 C25 1.469(3)
N1 C27 1.477(3)
N1 C22 1.482(2)
N2 C26 1.483(3)
N2 C25 1.488(2)
N2 C23 1.489(3)
N3 C26 1.465(3)
N3 C27 1.470(2)
N3 C24 1.481(2)
C1 C2 1.391(3)
C1 C6 1.404(3)
C1 H1 0.9500
C2 C3 1.399(3)
C3 C4 1.391(3)
C4 C5 1.389(3)
C4 H4A 0.9500
C5 C6 1.397(3)
C5 H5A 0.9500
C6 C7 1.470(3)
C7 C8 1.334(3)
C7 H7 0.9500
C8 C9 1.475(3)
C8 H8 0.9500
C9 C10 1.404(3)
C10 C11 1.401(3)
C10 H10 0.9500
C11 C12 1.477(3)
C12 C13 1.336(3)
C12 H12 0.9500
C13 C14 1.458(3)
C13 H13 0.9500
C14 C19 1.396(3)
C14 C15 1.405(3)
C15 C16 1.388(3)
C15 H15 0.9500
C16 C17 1.414(3)
C17 C18 1.378(3)
C18 C19 1.390(3)
C18 H18 0.9500
C19 H19 0.9500
C20 H20A 0.9800
C20 H20B 0.9800
C20 H20C 0.9800
C21 H21A 0.9800
C21 H21B 0.9800
C21 H21C 0.9800
C22 H22A 0.9900
C22 H22B 0.9900
C23 H23A 0.9900
C23 H23B 0.9900
C24 H24A 0.9900
C24 H24B 0.9900
C25 H25A 0.9900
C25 H25B 0.9900
C26 H26A 0.9900
C26 H26B 0.9900
C27 H27A 0.9900
C27 H27B 0.9900
C28 C32 1.407(3)
C28 C29 1.457(3)
C28 C33 1.495(3)
C29 C30 1.431(3)
C29 C34 1.495(3)
C30 C31 1.442(3)
C30 C35 1.502(3)
C31 C32 1.453(3)
C31 C36 1.499(3)
C32 C37 1.504(3)
C33 H33A 0.9800
C33 H33B 0.9800
C33 H33C 0.9800
C34 H34A 0.9800
C34 H34B 0.9800
C34 H34C 0.9800
C35 H35A 0.9800
C35 H35B 0.9800
C35 H35C 0.9800
C36 H36A 0.9800
C36 H36B 0.9800
C36 H36C 0.9800
C37 H37A 0.9800
C37 H37B 0.9800
C37 H37C 0.9800
C38 F3 1.324(3)
C38 F2 1.334(3)
C38 F1 1.338(3)
C38 S1 1.825(2)
S1 O9 1.4347(18)
S1 O7 1.4387(16)
S1 O8 1.4415(16)

loop_
_geom_hbond_atom_site_label_D
_geom_hbond_atom_site_label_H
_geom_hbond_atom_site_label_A
_geom_hbond_distance_DH
_geom_hbond_distance_HA
_geom_hbond_distance_DA
_geom_hbond_angle_DHA
_geom_hbond_site_symmetry_A
O4 H4 N2 0.81(3) 2.06(4) 2.810(2) 155(3) 1_465
O4 H4 O3 0.81(3) 2.31(3) 2.708(2) 111(3) .
O5 H5 O8 0.87(3) 1.90(3) 2.716(2) 156(3) .
O5 H5 O6 0.87(3) 2.26(3) 2.683(2) 109(2) .

loop_
_geom_torsion_atom_site_label_1
_geom_torsion_atom_site_label_2
_geom_torsion_atom_site_label_3
_geom_torsion_atom_site_label_4
_geom_torsion
O2 Rh1 P1 C22 -75.60(8)
O1 Rh1 P1 C22 13.17(8)
C29 Rh1 P1 C22 -166.52(9)
C31 Rh1 P1 C22 120.49(9)
C30 Rh1 P1 C22 157.60(9)
C28 Rh1 P1 C22 -160.65(14)
C32 Rh1 P1 C22 110.12(13)
O2 Rh1 P1 C23 37.99(8)
O1 Rh1 P1 C23 126.76(8)
C29 Rh1 P1 C23 -52.93(9)
C31 Rh1 P1 C23 -125.92(9)
C30 Rh1 P1 C23 -88.81(9)
C28 Rh1 P1 C23 -47.06(15)
C32 Rh1 P1 C23 -136.29(12)
O2 Rh1 P1 C24 160.92(8)
O1 Rh1 P1 C24 -110.31(9)
C29 Rh1 P1 C24 70.00(10)
C31 Rh1 P1 C24 -3.00(10)
C30 Rh1 P1 C24 34.12(10)
C28 Rh1 P1 C24 75.87(15)
C32 Rh1 P1 C24 -13.36(14)
O2 Rh1 O1 C9 -9.88(15)
C29 Rh1 O1 C9 84.9(2)
C31 Rh1 O1 C9 151.22(15)
C30 Rh1 O1 C9 162.55(14)
C28 Rh1 O1 C9 82.60(16)
C32 Rh1 O1 C9 113.88(15)
P1 Rh1 O1 C9 -94.51(14)
O1 Rh1 O2 C11 11.03(15)
C29 Rh1 O2 C11 -143.00(15)
C31 Rh1 O2 C11 -118.1(2)
C30 Rh1 O2 C11 -163.37(14)
C28 Rh1 O2 C11 -103.79(15)
C32 Rh1 O2 C11 -82.00(16)
P1 Rh1 O2 C11 101.29(15)
C20 O3 C2 C1 2.3(3)
C20 O3 C2 C3 -176.65(19)
C6 C1 C2 O3 179.29(19)
C6 C1 C2 C3 -1.8(3)
O3 C2 C3 O4 2.5(3)
C1 C2 C3 O4 -176.5(2)
O3 C2 C3 C4 -178.0(2)
C1 C2 C3 C4 2.9(3)
O4 C3 C4 C5 177.8(2)
C2 C3 C4 C5 -1.6(3)
C3 C4 C5 C6 -0.9(4)
C4 C5 C6 C1 2.0(3)
C4 C5 C6 C7 -177.5(2)
C2 C1 C6 C5 -0.7(3)
C2 C1 C6 C7 178.80(18)
C5 C6 C7 C8 -3.5(3)
C1 C6 C7 C8 177.0(2)
C6 C7 C8 C9 178.44(18)
Rh1 O1 C9 C10 7.4(3)
Rh1 O1 C9 C8 -172.75(12)
C7 C8 C9 O1 2.1(3)
C7 C8 C9 C10 -178.0(2)
O1 C9 C10 C11 -1.5(3)
C8 C9 C10 C11 178.62(19)
Rh1 O2 C11 C10 -9.6(3)
Rh1 O2 C11 C12 171.05(12)
C9 C10 C11 O2 2.6(3)
C9 C10 C11 C12 -178.00(19)
O2 C11 C12 C13 -1.3(3)
C10 C11 C12 C13 179.31(19)
C11 C12 C13 C14 179.41(19)
C12 C13 C14 C19 -174.3(2)
C12 C13 C14 C15 6.1(3)
C19 C14 C15 C16 0.3(3)
C13 C14 C15 C16 179.92(18)
C21 O6 C16 C15 11.1(3)
C21 O6 C16 C17 -169.08(19)
C14 C15 C16 O6 -178.17(18)
C14 C15 C16 C17 2.0(3)
O6 C16 C17 O5 -1.2(3)
C15 C16 C17 O5 178.67(18)
O6 C16 C17 C18 177.97(18)
C15 C16 C17 C18 -2.2(3)
O5 C17 C18 C19 179.24(19)
C16 C17 C18 C19 0.1(3)
C17 C18 C19 C14 2.3(3)
C15 C14 C19 C18 -2.4(3)
C13 C14 C19 C18 177.91(19)
C25 N1 C22 P1 -60.39(18)
C27 N1 C22 P1 60.76(17)
C23 P1 C22 N1 49.33(15)
C24 P1 C22 N1 -50.92(15)
Rh1 P1 C22 N1 171.57(11)
C26 N2 C23 P1 -60.76(17)
C25 N2 C23 P1 59.39(19)
C22 P1 C23 N2 -49.27(15)
C24 P1 C23 N2 51.13(15)
Rh1 P1 C23 N2 -171.68(11)
C26 N3 C24 P1 61.41(17)
C27 N3 C24 P1 -61.14(18)
C22 P1 C24 N3 50.42(14)
C23 P1 C24 N3 -50.35(14)
Rh1 P1 C24 N3 -179.70(9)
C27 N1 C25 N2 -54.5(2)
C22 N1 C25 N2 67.8(2)
C26 N2 C25 N1 53.7(2)
C23 N2 C25 N1 -67.1(2)
C27 N3 C26 N2 55.0(2)
C24 N3 C26 N2 -69.1(2)
C25 N2 C26 N3 -53.7(2)
C23 N2 C26 N3 67.8(2)
C26 N3 C27 N1 -55.8(2)
C24 N3 C27 N1 68.3(2)
C25 N1 C27 N3 55.5(2)
C22 N1 C27 N3 -67.4(2)
O2 Rh1 C28 C32 149.21(11)
O1 Rh1 C28 C32 59.27(12)
C29 Rh1 C28 C32 -119.16(16)
C31 Rh1 C28 C32 -37.08(11)
C30 Rh1 C28 C32 -80.47(12)
P1 Rh1 C28 C32 -127.54(13)
O2 Rh1 C28 C29 -91.62(12)
O1 Rh1 C28 C29 178.43(10)
C31 Rh1 C28 C29 82.08(13)
C30 Rh1 C28 C29 38.69(12)
C32 Rh1 C28 C29 119.16(16)
P1 Rh1 C28 C29 -8.4(2)
O2 Rh1 C28 C33 24.67(18)
O1 Rh1 C28 C33 -65.28(19)
C29 Rh1 C28 C33 116.3(2)
C31 Rh1 C28 C33 -161.6(2)
C30 Rh1 C28 C33 155.0(2)
C32 Rh1 C28 C33 -124.5(2)
P1 Rh1 C28 C33 107.91(18)
C32 C28 C29 C30 -3.6(2)
C33 C28 C29 C30 178.68(18)
Rh1 C28 C29 C30 -64.28(12)
C32 C28 C29 C34 178.73(18)
C33 C28 C29 C34 1.0(3)
Rh1 C28 C29 C34 118.02(19)
C32 C28 C29 Rh1 60.71(14)
C33 C28 C29 Rh1 -117.04(19)
O2 Rh1 C29 C30 -153.69(11)
O1 Rh1 C29 C30 112.58(16)
C31 Rh1 C29 C30 37.03(11)
C28 Rh1 C29 C30 115.82(17)
C32 Rh1 C29 C30 80.08(12)
P1 Rh1 C29 C30 -68.12(12)
O2 Rh1 C29 C28 90.49(11)
O1 Rh1 C29 C28 -3.2(2)
C31 Rh1 C29 C28 -78.79(12)
C30 Rh1 C29 C28 -115.82(17)
C32 Rh1 C29 C28 -35.75(11)
P1 Rh1 C29 C28 176.05(9)
O2 Rh1 C29 C34 -29.61(17)
O1 Rh1 C29 C34 -123.34(18)
C31 Rh1 C29 C34 161.11(19)
C30 Rh1 C29 C34 124.1(2)
C28 Rh1 C29 C34 -120.1(2)
C32 Rh1 C29 C34 -155.84(19)
P1 Rh1 C29 C34 55.95(18)
C28 C29 C30 C31 5.8(2)
C34 C29 C30 C31 -176.57(19)
Rh1 C29 C30 C31 -59.10(13)
C28 C29 C30 C35 -169.56(18)
C34 C29 C30 C35 8.0(3)
Rh1 C29 C30 C35 125.50(19)
C28 C29 C30 Rh1 64.93(13)
C34 C29 C30 Rh1 -117.5(2)
O2 Rh1 C30 C29 33.72(14)
O1 Rh1 C30 C29 -136.78(12)
C31 Rh1 C30 C29 -119.27(16)
C28 Rh1 C30 C29 -39.07(11)
C32 Rh1 C30 C29 -80.40(12)
P1 Rh1 C30 C29 122.64(11)
O2 Rh1 C30 C31 152.98(10)
O1 Rh1 C30 C31 -17.51(16)
C29 Rh1 C30 C31 119.27(16)
C28 Rh1 C30 C31 80.19(12)
C32 Rh1 C30 C31 38.86(11)
P1 Rh1 C30 C31 -118.10(10)
O2 Rh1 C30 C35 -85.8(2)
O1 Rh1 C30 C35 103.7(2)
C29 Rh1 C30 C35 -119.6(3)
C31 Rh1 C30 C35 121.2(3)
C28 Rh1 C30 C35 -158.6(2)
C32 Rh1 C30 C35 160.0(2)
P1 Rh1 C30 C35 3.1(2)
C29 C30 C31 C32 -5.9(2)
C35 C30 C31 C32 169.46(18)
Rh1 C30 C31 C32 -64.64(13)
C29 C30 C31 C36 -176.29(19)
C35 C30 C31 C36 -0.9(3)
Rh1 C30 C31 C36 125.0(2)
C29 C30 C31 Rh1 58.75(13)
C35 C30 C31 Rh1 -125.90(19)
O2 Rh1 C31 C30 -64.4(2)
O1 Rh1 C31 C30 169.33(10)
C29 Rh1 C31 C30 -36.88(11)
C28 Rh1 C31 C30 -80.27(12)
C32 Rh1 C31 C30 -115.71(16)
P1 Rh1 C31 C30 72.17(11)
O2 Rh1 C31 C32 51.3(2)
O1 Rh1 C31 C32 -74.96(11)
C29 Rh1 C31 C32 78.83(12)
C30 Rh1 C31 C32 115.71(16)
C28 Rh1 C31 C32 35.44(11)
P1 Rh1 C31 C32 -172.12(9)
O2 Rh1 C31 C36 174.06(17)
O1 Rh1 C31 C36 47.8(2)
C29 Rh1 C31 C36 -158.4(2)
C30 Rh1 C31 C36 -121.5(2)
C28 Rh1 C31 C36 158.2(2)
C32 Rh1 C31 C36 122.8(3)
P1 Rh1 C31 C36 -49.3(2)
C29 C28 C32 C31 -0.1(2)
C33 C28 C32 C31 177.5(2)
Rh1 C28 C32 C31 58.02(13)
C29 C28 C32 C37 -176.47(19)
C33 C28 C32 C37 1.1(3)
Rh1 C28 C32 C37 -118.3(2)
C29 C28 C32 Rh1 -58.14(13)
C33 C28 C32 Rh1 119.5(2)
C30 C31 C32 C28 3.7(2)
C36 C31 C32 C28 174.1(2)
Rh1 C31 C32 C28 -59.89(14)
C30 C31 C32 C37 -179.82(19)
C36 C31 C32 C37 -9.4(3)
Rh1 C31 C32 C37 116.6(2)
C30 C31 C32 Rh1 63.60(13)
C36 C31 C32 Rh1 -126.0(2)
O2 Rh1 C32 C28 -37.95(13)
O1 Rh1 C32 C28 -128.62(11)
C29 Rh1 C32 C28 37.71(11)
C31 Rh1 C32 C28 119.91(16)
C30 Rh1 C32 C28 80.95(12)
P1 Rh1 C32 C28 135.19(11)
O2 Rh1 C32 C31 -157.86(10)
O1 Rh1 C32 C31 111.47(11)
C29 Rh1 C32 C31 -82.20(12)
C30 Rh1 C32 C31 -38.96(11)
C28 Rh1 C32 C31 -119.91(16)
P1 Rh1 C32 C31 15.28(18)
O2 Rh1 C32 C37 84.50(19)
O1 Rh1 C32 C37 -6.17(18)
C29 Rh1 C32 C37 160.2(2)
C31 Rh1 C32 C37 -117.6(2)
C30 Rh1 C32 C37 -156.6(2)
C28 Rh1 C32 C37 122.5(2)
P1 Rh1 C32 C37 -102.35(19)
F3 C38 S1 O9 -66.8(2)
F2 C38 S1 O9 173.5(2)
F1 C38 S1 O9 53.1(2)
F3 C38 S1 O7 54.5(2)
F2 C38 S1 O7 -65.2(2)
F1 C38 S1 O7 174.4(2)
F3 C38 S1 O8 174.91(18)
F2 C38 S1 O8 55.2(2)
F1 C38 S1 O8 -65.1(2)

loop_
_publcif_info_exptl_table_extra_item
sin_theta_over_lambda_max
